data_4344397
loop_
_publ_author_name
'Wu, Bing'
'Gramigna, Kathryn M.'
'Bezpalko, Mark W.'
'Foxman, Bruce M.'
'Thomas, Christine M.'

_publ_section_title
;
 Heterobimetallic Ti/Co Complexes That Promote Catalytic N-N Bond
 Cleavage.
;
_journal_issue 22
_journal_name_full 'Inorganic chemistry'
_journal_page_first 10909
_journal_page_last 10917
_journal_paper_doi 10.1021/acs.inorgchem.5b01962
_journal_volume 54
_journal_year 2015
_chemical_absolute_configuration ad
_chemical_formula_moiety 'C42 H69 Co1 I1 N3 P3 Ti1'
_chemical_formula_sum 'C42 H69 Co I N3 P3 Ti'
_chemical_formula_weight 942.69
_space_group_IT_number 19
_symmetry_cell_setting orthorhombic
_symmetry_space_group_name_Hall 'P 2ac 2ab'
_symmetry_space_group_name_H-M 'P 21 21 21'
_atom_sites_solution_hydrogens difmap
_atom_sites_solution_primary direct
_audit_creation_date 2014-02-26
_audit_creation_method CRYSTALS_ver_14.52
_cell_angle_alpha 90
_cell_angle_beta 90
_cell_angle_gamma 90
_cell_formula_units_Z 8
_cell_length_a 14.3305(4)
_cell_length_b 15.8386(5)
_cell_length_c 40.4713(12)
_cell_measurement_reflns_used 9052
_cell_measurement_temperature 120
_cell_measurement_theta_max 29
_cell_measurement_theta_min 2
_cell_volume 9186.0(5)
_computing_cell_refinement 'Apex2 (Bruker AXS, 2006)'
_computing_data_collection 'Apex2 (Bruker AXS, 2006)'
_computing_data_reduction 'Apex2 (Bruker AXS, 2006)'
_computing_molecular_graphics 'CAMERON (Watkin et al., 1996)'
_computing_publication_material 'CRYSTALS (Betteridge et al., 2003)'
_computing_structure_refinement 'CRYSTALS (Betteridge et al., 2003)'
_computing_structure_solution 'SIR92 (Altomare et al., 1994)'
_diffrn_ambient_temperature 120
_diffrn_measured_fraction_theta_full 0.997
_diffrn_measured_fraction_theta_max 0.995
_diffrn_measurement_device Area
_diffrn_measurement_device_type 'Bruker Kappa Apex2'
_diffrn_measurement_method '\f & \w scans'
_diffrn_radiation_monochromator graphite
_diffrn_radiation_type 'Mo K\a'
_diffrn_radiation_wavelength 0.71073
_diffrn_reflns_av_R_equivalents 0.057
_diffrn_reflns_limit_h_max 19
_diffrn_reflns_limit_h_min -16
_diffrn_reflns_limit_k_max 21
_diffrn_reflns_limit_k_min -21
_diffrn_reflns_limit_l_max 55
_diffrn_reflns_limit_l_min -44
_diffrn_reflns_number 76887
_diffrn_reflns_theta_full 28.482
_diffrn_reflns_theta_max 29.063
_diffrn_reflns_theta_min 1.381
_diffrn_standards_number 0
_exptl_absorpt_coefficient_mu 1.342
_exptl_absorpt_correction_T_max 0.81
_exptl_absorpt_correction_T_min 0.73
_exptl_absorpt_correction_type numerical
_exptl_absorpt_process_details
; 
 Analytical Absorption (De Meulenaer & Tompa, 1965) 
;
_exptl_crystal_colour red
_exptl_crystal_density_diffrn 1.363
_exptl_crystal_density_method 'not measured'
_exptl_crystal_description prism
_exptl_crystal_F_000 3912
_exptl_crystal_size_max 0.340
_exptl_crystal_size_mid 0.230
_exptl_crystal_size_min 0.160
_refine_diff_density_max 1.33
_refine_diff_density_min -0.77
_refine_ls_abs_structure_details 'Flack (1983), 10533 Friedel-pairs'
_refine_ls_abs_structure_Flack 0.059(11)
_refine_ls_extinction_method None
_refine_ls_goodness_of_fit_ref 0.9695
_refine_ls_hydrogen_treatment constr
_refine_ls_matrix_type full
_refine_ls_number_parameters 919
_refine_ls_number_reflns 23799
_refine_ls_number_restraints 0
_refine_ls_R_factor_all 0.0582
_refine_ls_R_factor_gt 0.0415
_refine_ls_shift/su_max 0.0059954
_refine_ls_shift/su_mean 0.0001792
_refine_ls_structure_factor_coef Fsqd
_refine_ls_weighting_details
;
 Method= Modified Sheldrick 
 w=1/[\s^2^(F^2^) + ( 0.03P)^2^ + 7.30P] 
 ,where P=(max(Fo^2^,0) + 2Fc^2^)/3 
;
_refine_ls_weighting_scheme calc
_refine_ls_wR_factor_all 0.0910
_refine_ls_wR_factor_gt 0.0862
_refine_ls_wR_factor_ref 0.0910
_reflns_limit_h_max 19
_reflns_limit_h_min -19
_reflns_limit_k_max 21
_reflns_limit_k_min 0
_reflns_limit_l_max 55
_reflns_limit_l_min 0
_reflns_number_gt 18810
_reflns_number_total 23799
_reflns_threshold_expression I>2.0\s(I)
_oxford_diffrn_Wilson_B_factor 0.00
_oxford_diffrn_Wilson_scale 0.00
_oxford_refine_ls_r_factor_ref 0.0582
_oxford_refine_ls_scale 0.046739(3)
_oxford_reflns_number_all 23799
_oxford_reflns_threshold_expression_ref I>-10.0\s(I)
_oxford_structure_analysis_title 'bw_326_1_0m in P2(1)2(1)2(1)'
_cod_data_source_file ic5b01962_si_002.cif
_cod_data_source_block 3
_cod_depositor_comments 'Adding full bibliography for 4344395--4344402.cif.'
_cod_original_cell_volume 9186.0(3)
_cod_original_sg_symbol_Hall 'P 2ac 2ab '
_cod_original_sg_symbol_H-M 'P 21 21 21 '
_cod_original_formula_sum 'C42 H69 Co1 I1 N3 P3 Ti1'
_cod_database_code 4344397

loop_
_symmetry_equiv_pos_as_xyz
x,y,z
x+1/2,-y+1/2,-z
-x,y+1/2,-z+1/2
-x+1/2,-y,z+1/2

loop_
_atom_site_label
_atom_site_type_symbol
_atom_site_fract_x
_atom_site_fract_y
_atom_site_fract_z
_atom_site_U_iso_or_equiv
_atom_site_occupancy
_atom_site_adp_type
_atom_site_refinement_flags_posn
Co1 Co 0.53933(4) 0.27673(3) 0.430495(12) 0.0132 1.0000 Uani .
Co101 Co 0.03968(4) 0.69779(3) 0.430509(12) 0.0141 1.0000 Uani .
Ti1 Ti 0.46125(5) 0.27342(4) 0.381611(15) 0.0109 1.0000 Uani .
Ti101 Ti -0.03701(5) 0.70047(4) 0.381346(15) 0.0111 1.0000 Uani .
I1 I 0.62074(2) 0.362451(17) 0.474413(7) 0.0289 1.0000 Uani .
I101 I 0.11931(2) 0.613875(17) 0.475360(7) 0.0314 1.0000 Uani .
P1 P 0.39249(7) 0.23361(6) 0.44029(2) 0.0134 1.0000 Uani .
P2 P 0.62426(7) 0.19915(5) 0.39473(2) 0.0126 1.0000 Uani .
P3 P 0.39232(7) 0.33728(5) 0.32741(2) 0.0132 1.0000 Uani .
P101 P 0.12499(7) 0.77487(5) 0.39485(2) 0.0138 1.0000 Uani .
P102 P -0.10765(7) 0.74062(6) 0.43967(2) 0.0146 1.0000 Uani .
P103 P -0.10529(7) 0.63587(5) 0.32710(2) 0.0137 1.0000 Uani .
N1 N 0.3482(2) 0.22230(18) 0.40235(7) 0.0132 1.0000 Uani .
N2 N 0.5545(2) 0.19720(18) 0.36175(7) 0.0143 1.0000 Uani .
N3 N 0.4512(2) 0.38385(18) 0.35836(7) 0.0129 1.0000 Uani .
N101 N 0.0573(2) 0.77501(18) 0.36140(7) 0.0146 1.0000 Uani .
N102 N -0.1500(2) 0.75367(18) 0.40127(7) 0.0126 1.0000 Uani .
N103 N -0.0490(2) 0.58961(18) 0.35883(7) 0.0133 1.0000 Uani .
C1 C 0.2623(3) 0.1848(2) 0.39269(9) 0.0143 1.0000 Uani .
C2 C 0.1903(3) 0.1660(2) 0.41436(10) 0.0176 1.0000 Uani .
C3 C 0.1073(3) 0.1292(2) 0.40353(9) 0.0173 1.0000 Uani .
C4 C 0.0303(3) 0.1130(3) 0.42772(12) 0.0276 1.0000 Uani .
C5 C 0.0979(3) 0.1083(2) 0.37042(10) 0.0210 1.0000 Uani .
C6 C 0.1692(3) 0.1250(2) 0.34819(10) 0.0205 1.0000 Uani .
C7 C 0.1602(3) 0.1002(3) 0.31239(11) 0.0304 1.0000 Uani .
C8 C 0.2506(3) 0.1636(2) 0.35920(9) 0.0155 1.0000 Uani .
C9 C 0.3214(3) 0.3133(2) 0.46203(9) 0.0199 1.0000 Uani .
C10 C 0.3304(3) 0.3989(3) 0.44558(12) 0.0321 1.0000 Uani .
C11 C 0.3466(4) 0.3212(3) 0.49877(11) 0.0396 1.0000 Uani .
C12 C 0.3786(3) 0.1333(2) 0.46322(9) 0.0202 1.0000 Uani .
C13 C 0.3982(3) 0.0590(2) 0.44057(11) 0.0255 1.0000 Uani .
C14 C 0.4434(4) 0.1298(3) 0.49363(10) 0.0341 1.0000 Uani .
C15 C 0.5575(3) 0.1457(2) 0.33325(9) 0.0165 1.0000 Uani .
C16 C 0.4844(3) 0.0899(2) 0.32761(10) 0.0229 1.0000 Uani .
C17 C 0.4800(3) 0.0430(3) 0.29879(11) 0.0307 1.0000 Uani .
C18 C 0.3998(4) -0.0173(3) 0.29304(15) 0.0486 1.0000 Uani .
C19 C 0.5504(4) 0.0526(3) 0.27565(11) 0.0336 1.0000 Uani .
C20 C 0.6256(3) 0.1050(3) 0.28083(10) 0.0281 1.0000 Uani .
C21 C 0.7042(4) 0.1120(3) 0.25608(12) 0.0452 1.0000 Uani .
C22 C 0.6292(3) 0.1518(2) 0.30997(9) 0.0224 1.0000 Uani .
C23 C 0.6531(3) 0.0873(2) 0.40417(10) 0.0177 1.0000 Uani .
C24 C 0.7300(3) 0.0508(3) 0.38213(10) 0.0246 1.0000 Uani .
C25 C 0.6751(3) 0.0710(3) 0.44032(10) 0.0260 1.0000 Uani .
C26 C 0.7360(3) 0.2515(2) 0.38377(10) 0.0198 1.0000 Uani .
C27 C 0.7184(3) 0.3413(2) 0.37184(11) 0.0254 1.0000 Uani .
C28 C 0.8036(3) 0.2514(3) 0.41274(11) 0.0255 1.0000 Uani .
C29 C 0.4710(3) 0.4699(2) 0.36266(9) 0.0140 1.0000 Uani .
C30 C 0.4574(3) 0.5312(2) 0.33794(9) 0.0167 1.0000 Uani .
C31 C 0.4769(3) 0.6154(2) 0.34350(10) 0.0183 1.0000 Uani .
C32 C 0.4595(3) 0.6801(3) 0.31685(11) 0.0304 1.0000 Uani .
C33 C 0.5126(3) 0.6406(2) 0.37411(10) 0.0201 1.0000 Uani .
C34 C 0.5284(3) 0.5813(2) 0.39879(9) 0.0170 1.0000 Uani .
C35 C 0.5694(3) 0.6077(3) 0.43127(10) 0.0273 1.0000 Uani .
C36 C 0.5074(2) 0.4964(2) 0.39288(9) 0.0149 1.0000 Uani .
C37 C 0.4534(3) 0.3516(2) 0.28719(9) 0.0215 1.0000 Uani .
C38 C 0.5579(3) 0.3668(3) 0.29205(11) 0.0275 1.0000 Uani .
C39 C 0.4377(4) 0.2725(3) 0.26588(10) 0.0326 1.0000 Uani .
C40 C 0.2814(3) 0.3954(2) 0.32109(10) 0.0197 1.0000 Uani .
C41 C 0.2325(3) 0.4089(3) 0.35371(11) 0.0253 1.0000 Uani .
C42 C 0.2182(3) 0.3486(3) 0.29676(11) 0.0299 1.0000 Uani .
C101 C 0.0618(3) 0.8250(2) 0.33270(10) 0.0191 1.0000 Uani .
C102 C 0.1343(3) 0.8173(2) 0.30974(9) 0.0224 1.0000 Uani .
C103 C 0.1328(3) 0.8647(3) 0.28035(10) 0.0299 1.0000 Uani .
C104 C 0.2090(4) 0.8539(4) 0.25519(12) 0.0484 1.0000 Uani .
C105 C 0.0578(4) 0.9173(3) 0.27417(10) 0.0334 1.0000 Uani .
C106 C -0.0145(3) 0.9270(3) 0.29705(11) 0.0320 1.0000 Uani .
C107 C -0.0939(4) 0.9879(3) 0.29114(15) 0.0535 1.0000 Uani .
C108 C -0.0107(3) 0.8814(2) 0.32637(11) 0.0242 1.0000 Uani .
C109 C 0.2377(3) 0.7239(2) 0.38512(10) 0.0194 1.0000 Uani .
C110 C 0.2215(3) 0.6337(3) 0.37385(11) 0.0268 1.0000 Uani .
C111 C 0.3034(3) 0.7259(3) 0.41476(11) 0.0239 1.0000 Uani .
C112 C 0.1515(3) 0.8872(2) 0.40339(9) 0.0167 1.0000 Uani .
C113 C 0.2290(3) 0.9239(2) 0.38144(10) 0.0225 1.0000 Uani .
C114 C 0.1715(3) 0.9047(3) 0.43985(10) 0.0248 1.0000 Uani .
C115 C -0.2352(2) 0.7908(2) 0.39127(9) 0.0133 1.0000 Uani .
C116 C -0.2466(3) 0.8118(2) 0.35823(10) 0.0174 1.0000 Uani .
C117 C -0.3279(3) 0.8493(2) 0.34653(10) 0.0208 1.0000 Uani .
C118 C -0.3355(3) 0.8742(3) 0.31090(11) 0.0309 1.0000 Uani .
C119 C -0.3999(3) 0.8658(2) 0.36883(11) 0.0226 1.0000 Uani .
C120 C -0.3902(3) 0.8462(2) 0.40205(10) 0.0209 1.0000 Uani .
C121 C -0.4700(3) 0.8627(3) 0.42567(11) 0.0297 1.0000 Uani .
C122 C -0.3089(3) 0.8083(2) 0.41323(9) 0.0162 1.0000 Uani .
C123 C -0.1214(3) 0.8387(2) 0.46388(9) 0.0227 1.0000 Uani .
C124 C -0.1050(3) 0.9160(2) 0.44188(11) 0.0261 1.0000 Uani .
C125 C -0.0582(4) 0.8420(3) 0.49370(10) 0.0351 1.0000 Uani .
C126 C -0.1808(3) 0.6601(2) 0.46068(10) 0.0222 1.0000 Uani .
C127 C -0.1691(3) 0.5751(2) 0.44329(11) 0.0294 1.0000 Uani .
C128 C -0.1587(4) 0.6503(3) 0.49734(11) 0.0428 1.0000 Uani .
C129 C -0.0277(3) 0.5028(2) 0.36294(10) 0.0154 1.0000 Uani .
C130 C -0.0428(3) 0.4427(2) 0.33861(10) 0.0168 1.0000 Uani .
C131 C -0.0226(3) 0.3574(2) 0.34437(10) 0.0193 1.0000 Uani .
C132 C -0.0425(3) 0.2923(2) 0.31800(11) 0.0278 1.0000 Uani .
C133 C 0.0135(3) 0.3343(2) 0.37443(10) 0.0196 1.0000 Uani .
C134 C 0.0301(3) 0.3934(2) 0.39916(10) 0.0191 1.0000 Uani .
C135 C 0.0738(3) 0.3664(3) 0.43139(11) 0.0297 1.0000 Uani .
C136 C 0.0096(3) 0.4768(2) 0.39319(9) 0.0159 1.0000 Uani .
C137 C -0.2176(3) 0.5788(2) 0.32013(10) 0.0185 1.0000 Uani .
C138 C -0.2674(3) 0.5666(3) 0.35284(10) 0.0242 1.0000 Uani .
C139 C -0.2784(3) 0.6263(3) 0.29557(12) 0.0313 1.0000 Uani .
C140 C -0.0419(3) 0.6205(2) 0.28743(9) 0.0221 1.0000 Uani .
C141 C 0.0617(3) 0.6032(3) 0.29340(11) 0.0285 1.0000 Uani .
C142 C -0.0550(4) 0.6981(3) 0.26563(10) 0.0346 1.0000 Uani .
H21 H 0.1979 0.1782 0.4363 0.0210 1.0000 Uiso R
H41 H 0.0017 0.1642 0.4339 0.0409 1.0000 Uiso R
H42 H 0.0514 0.0867 0.4470 0.0409 1.0000 Uiso R
H43 H -0.0146 0.0772 0.4179 0.0417 1.0000 Uiso R
H51 H 0.0438 0.0835 0.3625 0.0244 1.0000 Uiso R
H71 H 0.1688 0.0413 0.3103 0.0457 1.0000 Uiso R
H72 H 0.2078 0.1278 0.2990 0.0455 1.0000 Uiso R
H73 H 0.1005 0.1139 0.3039 0.0464 1.0000 Uiso R
H81 H 0.2986 0.1749 0.3442 0.0197 1.0000 Uiso R
H91 H 0.2563 0.2942 0.4606 0.0241 1.0000 Uiso R
H101 H 0.3217 0.3939 0.4219 0.0476 1.0000 Uiso R
H102 H 0.3906 0.4234 0.4503 0.0479 1.0000 Uiso R
H103 H 0.2827 0.4357 0.4539 0.0478 1.0000 Uiso R
H111 H 0.4114 0.3333 0.5013 0.0591 1.0000 Uiso R
H112 H 0.3120 0.3686 0.5084 0.0589 1.0000 Uiso R
H113 H 0.3310 0.2702 0.5106 0.0589 1.0000 Uiso R
H121 H 0.3136 0.1302 0.4706 0.0238 1.0000 Uiso R
H131 H 0.3906 0.0085 0.4529 0.0376 1.0000 Uiso R
H132 H 0.4620 0.0617 0.4329 0.0380 1.0000 Uiso R
H133 H 0.3562 0.0564 0.4220 0.0373 1.0000 Uiso R
H141 H 0.5076 0.1393 0.4874 0.0510 1.0000 Uiso R
H142 H 0.4380 0.0762 0.5050 0.0513 1.0000 Uiso R
H143 H 0.4266 0.1731 0.5090 0.0514 1.0000 Uiso R
H161 H 0.4375 0.0833 0.3439 0.0275 1.0000 Uiso R
H181 H 0.3722 -0.0088 0.2719 0.0731 1.0000 Uiso R
H182 H 0.3532 -0.0093 0.3095 0.0728 1.0000 Uiso R
H183 H 0.4199 -0.0740 0.2939 0.0728 1.0000 Uiso R
H191 H 0.5484 0.0219 0.2561 0.0400 1.0000 Uiso R
H211 H 0.6891 0.1520 0.2395 0.0672 1.0000 Uiso R
H212 H 0.7130 0.0582 0.2458 0.0672 1.0000 Uiso R
H213 H 0.7612 0.1288 0.2669 0.0668 1.0000 Uiso R
H221 H 0.6806 0.1875 0.3137 0.0266 1.0000 Uiso R
H231 H 0.5955 0.0558 0.3991 0.0207 1.0000 Uiso R
H241 H 0.7892 0.0765 0.3874 0.0361 1.0000 Uiso R
H242 H 0.7162 0.0618 0.3593 0.0370 1.0000 Uiso R
H243 H 0.7350 -0.0090 0.3852 0.0369 1.0000 Uiso R
H251 H 0.6761 0.0109 0.4435 0.0390 1.0000 Uiso R
H252 H 0.6298 0.0947 0.4544 0.0389 1.0000 Uiso R
H253 H 0.7349 0.0925 0.4456 0.0388 1.0000 Uiso R
H261 H 0.7628 0.2194 0.3653 0.0234 1.0000 Uiso R
H271 H 0.6774 0.3418 0.3536 0.0377 1.0000 Uiso R
H272 H 0.6910 0.3756 0.3888 0.0377 1.0000 Uiso R
H273 H 0.7757 0.3667 0.3649 0.0376 1.0000 Uiso R
H281 H 0.8593 0.2814 0.4072 0.0378 1.0000 Uiso R
H282 H 0.8219 0.1954 0.4189 0.0377 1.0000 Uiso R
H283 H 0.7757 0.2782 0.4317 0.0383 1.0000 Uiso R
H301 H 0.4342 0.5124 0.3174 0.0200 1.0000 Uiso R
H321 H 0.4947 0.7310 0.3203 0.0465 1.0000 Uiso R
H322 H 0.4747 0.6558 0.2954 0.0463 1.0000 Uiso R
H323 H 0.3942 0.6961 0.3162 0.0465 1.0000 Uiso R
H331 H 0.5267 0.6961 0.3779 0.0241 1.0000 Uiso R
H351 H 0.5372 0.6545 0.4403 0.0415 1.0000 Uiso R
H352 H 0.6324 0.6223 0.4286 0.0421 1.0000 Uiso R
H353 H 0.5642 0.5613 0.4460 0.0420 1.0000 Uiso R
H361 H 0.5158 0.4576 0.4089 0.0174 1.0000 Uiso R
H371 H 0.4283 0.4006 0.2758 0.0249 1.0000 Uiso R
H381 H 0.5840 0.3216 0.3044 0.0407 1.0000 Uiso R
H382 H 0.5690 0.4184 0.3035 0.0405 1.0000 Uiso R
H383 H 0.5886 0.3678 0.2711 0.0405 1.0000 Uiso R
H391 H 0.4679 0.2250 0.2753 0.0487 1.0000 Uiso R
H392 H 0.4631 0.2828 0.2448 0.0483 1.0000 Uiso R
H393 H 0.3728 0.2602 0.2634 0.0488 1.0000 Uiso R
H401 H 0.2961 0.4503 0.3121 0.0238 1.0000 Uiso R
H411 H 0.1748 0.4384 0.3503 0.0377 1.0000 Uiso R
H412 H 0.2201 0.3536 0.3634 0.0365 1.0000 Uiso R
H413 H 0.2711 0.4421 0.3683 0.0371 1.0000 Uiso R
H421 H 0.2055 0.2924 0.3041 0.0443 1.0000 Uiso R
H422 H 0.2470 0.3457 0.2757 0.0451 1.0000 Uiso R
H423 H 0.1609 0.3777 0.2940 0.0445 1.0000 Uiso R
H1021 H 0.1836 0.7806 0.3139 0.0266 1.0000 Uiso R
H1041 H 0.2626 0.8278 0.2651 0.0730 1.0000 Uiso R
H1042 H 0.1890 0.8199 0.2371 0.0731 1.0000 Uiso R
H1043 H 0.2275 0.9083 0.2473 0.0728 1.0000 Uiso R
H1051 H 0.0560 0.9467 0.2543 0.0404 1.0000 Uiso R
H1071 H -0.1260 0.9722 0.2719 0.0803 1.0000 Uiso R
H1072 H -0.1364 0.9868 0.3091 0.0799 1.0000 Uiso R
H1073 H -0.0704 1.0438 0.2888 0.0795 1.0000 Uiso R
H1081 H -0.0587 0.8899 0.3426 0.0287 1.0000 Uiso R
H1091 H 0.2667 0.7563 0.3677 0.0229 1.0000 Uiso R
H1101 H 0.1812 0.6327 0.3554 0.0398 1.0000 Uiso R
H1102 H 0.1931 0.6023 0.3909 0.0402 1.0000 Uiso R
H1103 H 0.2800 0.6087 0.3678 0.0396 1.0000 Uiso R
H1111 H 0.3199 0.7826 0.4209 0.0358 1.0000 Uiso R
H1112 H 0.3582 0.6952 0.4092 0.0365 1.0000 Uiso R
H1113 H 0.2746 0.6974 0.4334 0.0350 1.0000 Uiso R
H1121 H 0.0941 0.9177 0.3981 0.0198 1.0000 Uiso R
H1131 H 0.2360 0.9822 0.3859 0.0338 1.0000 Uiso R
H1132 H 0.2874 0.8953 0.3857 0.0337 1.0000 Uiso R
H1133 H 0.2147 0.9175 0.3589 0.0339 1.0000 Uiso R
H1141 H 0.1264 0.8796 0.4535 0.0371 1.0000 Uiso R
H1142 H 0.1713 0.9646 0.4434 0.0366 1.0000 Uiso R
H1143 H 0.2311 0.8828 0.4458 0.0371 1.0000 Uiso R
H1161 H -0.1980 0.7992 0.3433 0.0206 1.0000 Uiso R
H1181 H -0.3927 0.8578 0.3015 0.0469 1.0000 Uiso R
H1182 H -0.3290 0.9330 0.3079 0.0458 1.0000 Uiso R
H1183 H -0.2864 0.8490 0.2983 0.0462 1.0000 Uiso R
H1191 H -0.4551 0.8913 0.3613 0.0264 1.0000 Uiso R
H1211 H -0.5161 0.8972 0.4155 0.0436 1.0000 Uiso R
H1212 H -0.4481 0.8894 0.4452 0.0440 1.0000 Uiso R
H1213 H -0.4982 0.8102 0.4317 0.0442 1.0000 Uiso R
H1221 H -0.3024 0.7952 0.4352 0.0195 1.0000 Uiso R
H1231 H -0.1843 0.8407 0.4721 0.0273 1.0000 Uiso R
H1241 H -0.0436 0.9126 0.4327 0.0387 1.0000 Uiso R
H1242 H -0.1484 0.9172 0.4242 0.0390 1.0000 Uiso R
H1243 H -0.1094 0.9677 0.4542 0.0391 1.0000 Uiso R
H1251 H -0.0692 0.8924 0.5053 0.0529 1.0000 Uiso R
H1252 H -0.0703 0.7952 0.5081 0.0530 1.0000 Uiso R
H1253 H 0.0064 0.8398 0.4869 0.0524 1.0000 Uiso R
H1261 H -0.2446 0.6791 0.4585 0.0266 1.0000 Uiso R
H1271 H -0.2134 0.5375 0.4518 0.0439 1.0000 Uiso R
H1272 H -0.1812 0.5816 0.4203 0.0438 1.0000 Uiso R
H1273 H -0.1080 0.5533 0.4464 0.0442 1.0000 Uiso R
H1281 H -0.0941 0.6386 0.5008 0.0638 1.0000 Uiso R
H1282 H -0.1932 0.6029 0.5060 0.0636 1.0000 Uiso R
H1283 H -0.1769 0.6996 0.5098 0.0633 1.0000 Uiso R
H1301 H -0.0672 0.4590 0.3185 0.0198 1.0000 Uiso R
H1321 H -0.1075 0.2781 0.3178 0.0417 1.0000 Uiso R
H1322 H -0.0258 0.3147 0.2969 0.0424 1.0000 Uiso R
H1323 H -0.0075 0.2424 0.3221 0.0425 1.0000 Uiso R
H1331 H 0.0290 0.2787 0.3781 0.0228 1.0000 Uiso R
H1351 H 0.0362 0.3243 0.4413 0.0456 1.0000 Uiso R
H1352 H 0.0803 0.4137 0.4457 0.0455 1.0000 Uiso R
H1353 H 0.1320 0.3426 0.4268 0.0457 1.0000 Uiso R
H1361 H 0.0183 0.5163 0.4091 0.0187 1.0000 Uiso R
H1371 H -0.2034 0.5232 0.3111 0.0217 1.0000 Uiso R
H1381 H -0.2768 0.6209 0.3627 0.0351 1.0000 Uiso R
H1382 H -0.2301 0.5309 0.3665 0.0356 1.0000 Uiso R
H1383 H -0.3267 0.5406 0.3487 0.0358 1.0000 Uiso R
H1391 H -0.3370 0.5993 0.2930 0.0472 1.0000 Uiso R
H1392 H -0.2892 0.6807 0.3026 0.0471 1.0000 Uiso R
H1393 H -0.2491 0.6280 0.2748 0.0470 1.0000 Uiso R
H1401 H -0.0671 0.5719 0.2758 0.0252 1.0000 Uiso R
H1411 H 0.0946 0.5994 0.2730 0.0425 1.0000 Uiso R
H1412 H 0.0876 0.6478 0.3063 0.0426 1.0000 Uiso R
H1413 H 0.0689 0.5501 0.3050 0.0428 1.0000 Uiso R
H1421 H -0.1202 0.7065 0.2610 0.0517 1.0000 Uiso R
H1422 H -0.0237 0.6879 0.2453 0.0521 1.0000 Uiso R
H1423 H -0.0291 0.7478 0.2754 0.0518 1.0000 Uiso R

loop_
_atom_site_aniso_label
_atom_site_aniso_U_11
_atom_site_aniso_U_22
_atom_site_aniso_U_33
_atom_site_aniso_U_23
_atom_site_aniso_U_13
_atom_site_aniso_U_12
Co1 0.0115(2) 0.0159(3) 0.0121(2) -0.00080(18) -0.0002(2) -0.00163(19)
Co101 0.0122(2) 0.0171(3) 0.0129(2) 0.00238(18) -0.0008(2) 0.00278(19)
Ti1 0.0105(3) 0.0122(3) 0.0101(3) 0.0014(2) 0.0008(3) 0.0001(2)
Ti101 0.0105(3) 0.0114(3) 0.0115(3) 0.0009(2) 0.0005(3) 0.0002(2)
I1 0.02604(14) 0.03653(15) 0.02406(14) -0.01018(11) -0.00587(14) -0.00533(12)
I101 0.03033(15) 0.04008(16) 0.02368(14) 0.01207(11) -0.00564(15) 0.00858(12)
P1 0.0119(5) 0.0171(5) 0.0114(4) 0.0013(3) 0.0014(4) -0.0014(4)
P2 0.0103(4) 0.0137(4) 0.0139(4) 0.0012(3) -0.0008(4) 0.0000(4)
P3 0.0158(5) 0.0120(4) 0.0118(4) 0.0013(3) 0.0005(4) 0.0007(4)
P101 0.0103(4) 0.0151(4) 0.0158(4) 0.0007(3) -0.0018(4) -0.0002(4)
P102 0.0141(5) 0.0185(5) 0.0111(4) 0.0010(3) 0.0000(4) 0.0023(4)
P103 0.0142(5) 0.0129(5) 0.0140(4) 0.0002(3) -0.0011(4) -0.0015(4)
N1 0.0128(15) 0.0120(15) 0.0149(15) 0.0008(11) 0.0002(12) -0.0002(11)
N2 0.0133(16) 0.0164(16) 0.0132(15) -0.0013(11) 0.0001(13) 0.0034(12)
N3 0.0131(15) 0.0156(16) 0.0100(14) 0.0015(11) 0.0003(13) 0.0002(12)
N101 0.0133(16) 0.0184(16) 0.0120(15) 0.0022(11) -0.0018(13) -0.0035(12)
N102 0.0122(15) 0.0141(15) 0.0113(15) -0.0007(11) -0.0021(12) 0.0035(11)
N103 0.0117(16) 0.0098(15) 0.0185(16) 0.0001(11) 0.0014(13) 0.0007(12)
C1 0.0143(18) 0.0088(17) 0.0197(19) 0.0036(13) -0.0047(16) 0.0005(13)
C2 0.0139(19) 0.017(2) 0.022(2) 0.0037(15) 0.0012(16) 0.0006(15)
C3 0.0111(18) 0.0128(17) 0.028(2) 0.0068(14) -0.0021(16) 0.0000(14)
C4 0.0143(19) 0.024(2) 0.045(3) 0.0030(18) 0.003(2) -0.0014(16)
C5 0.018(2) 0.0108(19) 0.034(2) 0.0036(15) -0.0057(18) -0.0009(14)
C6 0.024(2) 0.015(2) 0.023(2) 0.0009(15) -0.0112(17) -0.0003(16)
C7 0.037(3) 0.028(2) 0.026(2) -0.0045(17) -0.010(2) -0.0062(19)
C8 0.0165(19) 0.0123(18) 0.0179(19) 0.0028(14) -0.0017(15) -0.0025(14)
C9 0.0165(19) 0.024(2) 0.019(2) -0.0091(15) 0.0059(16) -0.0016(15)
C10 0.037(3) 0.023(2) 0.036(3) -0.0050(18) 0.015(2) 0.0058(19)
C11 0.044(3) 0.051(3) 0.024(2) -0.010(2) 0.008(2) 0.002(2)
C12 0.0164(18) 0.024(2) 0.0200(19) 0.0109(14) 0.0013(18) -0.0018(17)
C13 0.024(2) 0.019(2) 0.033(2) 0.0097(16) -0.0050(19) -0.0023(16)
C14 0.037(3) 0.045(3) 0.020(2) 0.0113(19) -0.001(2) 0.003(2)
C15 0.019(2) 0.0175(19) 0.0126(18) -0.0020(13) -0.0036(15) 0.0098(15)
C16 0.022(2) 0.025(2) 0.022(2) -0.0039(16) -0.0023(17) 0.0082(16)
C17 0.036(3) 0.025(2) 0.031(2) -0.0095(18) -0.008(2) 0.0120(19)
C18 0.044(3) 0.038(3) 0.065(4) -0.024(2) -0.019(3) 0.004(2)
C19 0.050(3) 0.031(3) 0.020(2) -0.0082(17) -0.008(2) 0.017(2)
C20 0.030(2) 0.034(2) 0.020(2) 0.0005(16) 0.002(2) 0.021(2)
C21 0.055(4) 0.062(4) 0.018(2) 0.006(2) 0.014(2) 0.030(3)
C22 0.022(2) 0.027(2) 0.0179(19) 0.0033(15) 0.0011(18) 0.0088(17)
C23 0.0172(19) 0.0112(18) 0.025(2) 0.0029(14) -0.0039(16) -0.0036(14)
C24 0.023(2) 0.023(2) 0.028(2) -0.0052(17) -0.0067(19) 0.0072(17)
C25 0.026(2) 0.026(2) 0.026(2) 0.0082(17) -0.0038(19) 0.0002(17)
C26 0.0138(18) 0.019(2) 0.027(2) 0.0012(16) 0.0005(17) -0.0065(15)
C27 0.023(2) 0.018(2) 0.035(3) 0.0055(17) 0.0042(19) -0.0059(16)
C28 0.016(2) 0.030(2) 0.030(2) 0.0014(17) 0.0012(18) -0.0032(17)
C29 0.0087(17) 0.0141(19) 0.0191(19) 0.0003(13) 0.0055(15) -0.0023(14)
C30 0.0121(18) 0.019(2) 0.0190(19) 0.0026(14) 0.0023(16) -0.0026(15)
C31 0.018(2) 0.012(2) 0.025(2) 0.0043(14) 0.0042(17) -0.0003(15)
C32 0.033(2) 0.023(2) 0.036(3) 0.0091(18) -0.004(2) -0.0044(19)
C33 0.0167(19) 0.012(2) 0.031(2) -0.0018(15) 0.0075(17) -0.0007(14)
C34 0.0139(19) 0.016(2) 0.021(2) -0.0050(14) 0.0069(16) -0.0042(15)
C35 0.031(2) 0.027(2) 0.024(2) -0.0077(17) 0.0012(19) -0.0068(17)
C36 0.0131(18) 0.0148(19) 0.0169(19) 0.0030(14) 0.0044(15) 0.0001(14)
C37 0.029(2) 0.024(2) 0.0113(18) 0.0034(14) 0.0061(18) 0.0118(17)
C38 0.028(2) 0.029(2) 0.026(2) 0.0080(17) 0.0136(19) 0.0091(18)
C39 0.051(3) 0.030(2) 0.016(2) -0.0026(16) -0.001(2) 0.019(2)
C40 0.020(2) 0.016(2) 0.023(2) 0.0066(15) -0.0017(17) 0.0044(15)
C41 0.016(2) 0.025(2) 0.035(2) 0.0034(18) 0.0020(19) 0.0034(16)
C42 0.020(2) 0.034(3) 0.035(3) 0.0016(19) -0.012(2) 0.0001(18)
C101 0.022(2) 0.017(2) 0.018(2) 0.0005(14) -0.0044(16) -0.0055(15)
C102 0.023(2) 0.026(2) 0.0181(19) -0.0013(15) 0.0034(17) -0.0130(17)
C103 0.040(3) 0.029(2) 0.020(2) 0.0001(16) 0.001(2) -0.023(2)
C104 0.048(3) 0.070(4) 0.027(3) 0.004(2) 0.010(2) -0.033(3)
C105 0.056(3) 0.027(2) 0.017(2) 0.0104(17) -0.011(2) -0.029(2)
C106 0.040(3) 0.023(2) 0.032(2) 0.0103(18) -0.018(2) -0.013(2)
C107 0.062(4) 0.042(3) 0.057(4) 0.027(3) -0.024(3) 0.000(3)
C108 0.025(2) 0.021(2) 0.026(2) 0.0025(16) -0.0056(18) -0.0060(16)
C109 0.0107(18) 0.024(2) 0.024(2) -0.0004(16) 0.0046(16) 0.0001(15)
C110 0.017(2) 0.023(2) 0.040(3) -0.0077(18) 0.0037(19) 0.0001(17)
C111 0.015(2) 0.023(2) 0.033(2) 0.0022(17) -0.0038(18) 0.0083(16)
C112 0.0120(18) 0.016(2) 0.022(2) -0.0038(14) -0.0058(15) 0.0009(14)
C113 0.020(2) 0.015(2) 0.032(2) 0.0002(16) 0.0001(18) -0.0038(15)
C114 0.022(2) 0.031(2) 0.021(2) -0.0048(17) -0.0101(18) -0.0009(17)
C115 0.0106(17) 0.0091(17) 0.0201(19) -0.0020(13) -0.0011(15) 0.0005(13)
C116 0.019(2) 0.0106(18) 0.022(2) -0.0037(14) -0.0037(16) 0.0013(14)
C117 0.025(2) 0.012(2) 0.025(2) -0.0035(15) -0.0084(18) 0.0008(16)
C118 0.037(3) 0.024(2) 0.032(3) 0.0020(18) -0.014(2) 0.0096(19)
C119 0.016(2) 0.0148(19) 0.037(2) 0.0003(16) -0.0146(18) 0.0039(14)
C120 0.0168(19) 0.0095(17) 0.036(2) -0.0037(14) -0.0017(19) -0.0027(15)
C121 0.016(2) 0.028(2) 0.045(3) -0.0089(19) 0.000(2) 0.0048(17)
C122 0.0167(19) 0.0154(19) 0.0163(19) -0.0028(14) 0.0002(15) -0.0011(14)
C123 0.0168(19) 0.029(2) 0.022(2) -0.0090(15) 0.0014(18) 0.0026(17)
C124 0.022(2) 0.023(2) 0.033(2) -0.0048(17) -0.007(2) 0.0017(17)
C125 0.041(3) 0.047(3) 0.017(2) -0.0087(19) -0.008(2) -0.001(2)
C126 0.016(2) 0.023(2) 0.027(2) 0.0061(16) 0.0065(17) 0.0029(16)
C127 0.036(3) 0.021(2) 0.031(2) 0.0051(17) 0.003(2) -0.0035(18)
C128 0.059(4) 0.051(3) 0.018(2) 0.011(2) 0.015(2) -0.005(3)
C129 0.0097(17) 0.0147(19) 0.022(2) 0.0000(14) 0.0058(16) 0.0022(13)
C130 0.0166(19) 0.0120(19) 0.022(2) 0.0012(14) -0.0022(17) -0.0002(15)
C131 0.014(2) 0.019(2) 0.025(2) -0.0016(15) 0.0025(17) 0.0000(15)
C132 0.035(2) 0.013(2) 0.035(2) -0.0051(16) -0.002(2) 0.0025(18)
C133 0.0168(19) 0.015(2) 0.027(2) 0.0046(15) 0.0064(16) 0.0076(15)
C134 0.0130(18) 0.023(2) 0.021(2) 0.0048(15) 0.0067(17) 0.0015(15)
C135 0.041(3) 0.023(2) 0.026(2) 0.0030(17) -0.002(2) 0.0097(19)
C136 0.0134(19) 0.019(2) 0.0156(19) -0.0050(14) 0.0016(15) 0.0014(14)
C137 0.0112(18) 0.0159(19) 0.028(2) -0.0048(15) -0.0037(16) -0.0013(14)
C138 0.017(2) 0.022(2) 0.033(2) -0.0033(17) 0.0033(19) -0.0049(16)
C139 0.026(2) 0.033(3) 0.035(3) 0.0003(19) -0.012(2) -0.0013(19)
C140 0.031(2) 0.021(2) 0.0141(19) -0.0062(14) 0.0036(18) -0.0107(17)
C141 0.027(2) 0.029(2) 0.029(2) -0.0083(18) 0.016(2) -0.0059(18)
C142 0.054(3) 0.035(3) 0.015(2) 0.0043(17) -0.006(2) -0.018(2)

loop_
_atom_type_symbol
_atom_type_scat_dispersion_real
_atom_type_scat_dispersion_imag
_atom_type_scat_Cromer_Mann_a1
_atom_type_scat_Cromer_Mann_b1
_atom_type_scat_Cromer_Mann_a2
_atom_type_scat_Cromer_Mann_b2
_atom_type_scat_Cromer_Mann_a3
_atom_type_scat_Cromer_Mann_b3
_atom_type_scat_Cromer_Mann_a4
_atom_type_scat_Cromer_Mann_b4
_atom_type_scat_Cromer_Mann_c
_atom_type_scat_source
C 0.0033 0.0016 2.3100 20.8439 1.0200 10.2075 1.5886 0.5687 0.8650 51.6512 0.2156 'International Tables Vol C 4.2.6.8 and 6.1.1.4'
H 0.0000 0.0000 0.4930 10.5109 0.3229 26.1257 0.1402 3.1424 0.0408 57.7998 0.0030 'International Tables Vol C 4.2.6.8 and 6.1.1.4'
N 0.0061 0.0033 12.2126 0.0057 3.1322 9.8933 2.0125 28.9975 1.1663 0.5826 -11.5290 'International Tables Vol C 4.2.6.8 and 6.1.1.4'
P 0.1023 0.0942 6.4345 1.9067 4.1791 27.1570 1.7800 0.5260 1.4908 68.1645 1.1149 'International Tables Vol C 4.2.6.8 and 6.1.1.4'
Ti 0.2776 0.4457 9.7595 7.8508 7.3558 0.5000 1.6991 35.6338 1.9021 116.1050 1.2807 'International Tables Vol C 4.2.6.8 and 6.1.1.4'
Co 0.3494 0.9721 12.2841 4.2791 7.3409 0.2784 4.0034 13.5359 2.3488 71.1692 1.0118 'International Tables Vol C 4.2.6.8 and 6.1.1.4'
I -0.4742 1.8119 20.1472 4.3470 18.9949 0.3814 7.5138 27.7660 2.2735 66.8776 4.0712 'International Tables Vol C 4.2.6.8 and 6.1.1.4'

loop_
_geom_angle_atom_site_label_1
_geom_angle_atom_site_label_2
_geom_angle_atom_site_label_3
_geom_angle
_geom_angle_publ_flag
Ti1 Co1 I1 148.56(3) yes
Ti1 Co1 P1 71.68(3) yes
I1 Co1 P1 118.18(3) yes
Ti1 Co1 P2 72.22(3) yes
I1 Co1 P2 119.72(3) yes
P1 Co1 P2 116.93(4) yes
Ti101 Co101 I101 149.12(3) yes
Ti101 Co101 P101 72.02(3) yes
I101 Co101 P101 120.09(3) yes
Ti101 Co101 P102 71.62(3) yes
I101 Co101 P102 117.72(3) yes
P101 Co101 P102 116.87(4) yes
Co1 Ti1 P1 53.70(3) yes
Co1 Ti1 P2 53.57(3) yes
P1 Ti1 P2 92.43(3) yes
Co1 Ti1 P3 155.34(4) yes
P1 Ti1 P3 134.87(4) yes
P2 Ti1 P3 132.02(4) yes
Co1 Ti1 N1 92.45(9) yes
P1 Ti1 N1 39.11(9) yes
P2 Ti1 N1 116.61(9) yes
P3 Ti1 N1 101.74(9) yes
Co1 Ti1 N2 92.03(9) yes
P1 Ti1 N2 118.17(9) yes
P2 Ti1 N2 38.58(9) yes
P3 Ti1 N2 98.69(9) yes
N1 Ti1 N2 118.23(12) yes
Co1 Ti1 N3 115.24(9) yes
P1 Ti1 N3 127.31(9) yes
P2 Ti1 N3 122.98(9) yes
P3 Ti1 N3 40.10(9) yes
N1 Ti1 N3 119.76(12) yes
N2 Ti1 N3 113.20(12) yes
Co101 Ti101 P101 53.60(3) yes
Co101 Ti101 P102 53.75(3) yes
P101 Ti101 P102 92.53(4) yes
Co101 Ti101 P103 155.41(4) yes
P101 Ti101 P103 132.30(4) yes
P102 Ti101 P103 134.47(4) yes
Co101 Ti101 N101 92.18(9) yes
P101 Ti101 N101 38.65(9) yes
P102 Ti101 N101 118.99(9) yes
P103 Ti101 N101 98.49(9) yes
Co101 Ti101 N102 92.66(9) yes
P101 Ti101 N102 115.98(9) yes
P102 Ti101 N102 39.42(8) yes
P103 Ti101 N102 101.60(9) yes
N101 Ti101 N102 118.03(12) yes
Co101 Ti101 N103 115.27(9) yes
P101 Ti101 N103 124.15(10) yes
P102 Ti101 N103 126.08(9) yes
P103 Ti101 N103 40.14(9) yes
N101 Ti101 N103 113.67(13) yes
N102 Ti101 N103 119.26(13) yes
Ti1 P1 Co1 54.62(3) yes
Ti1 P1 N1 48.89(10) yes
Co1 P1 N1 103.06(11) yes
Ti1 P1 C9 118.07(13) yes
Co1 P1 C9 113.16(13) yes
N1 P1 C9 107.58(17) yes
Ti1 P1 C12 133.99(13) yes
Co1 P1 C12 116.76(14) yes
N1 P1 C12 109.14(16) yes
C9 P1 C12 106.74(18) yes
Ti1 P2 Co1 54.21(3) yes
Ti1 P2 N2 47.49(10) yes
Co1 P2 N2 101.54(11) yes
Ti1 P2 C23 130.95(13) yes
Co1 P2 C23 120.48(13) yes
N2 P2 C23 106.26(16) yes
Ti1 P2 C26 120.69(13) yes
Co1 P2 C26 112.05(13) yes
N2 P2 C26 109.51(17) yes
C23 P2 C26 106.44(18) yes
Ti1 P3 N3 49.74(10) yes
Ti1 P3 C37 127.17(14) yes
N3 P3 C37 111.23(17) yes
Ti1 P3 C40 129.26(13) yes
N3 P3 C40 108.38(16) yes
C37 P3 C40 102.81(18) yes
Ti101 P101 Co101 54.38(3) yes
Ti101 P101 N101 47.58(10) yes
Co101 P101 N101 101.87(11) yes
Ti101 P101 C109 121.71(13) yes
Co101 P101 C109 112.00(13) yes
N101 P101 C109 109.65(17) yes
Ti101 P101 C112 130.02(12) yes
Co101 P101 C112 120.85(13) yes
N101 P101 C112 105.67(16) yes
C109 P101 C112 106.24(17) yes
Ti101 P102 Co101 54.63(3) yes
Ti101 P102 N102 48.93(10) yes
Co101 P102 N102 102.93(11) yes
Ti101 P102 C123 135.73(13) yes
Co101 P102 C123 116.18(14) yes
N102 P102 C123 110.39(16) yes
Ti101 P102 C126 117.34(14) yes
Co101 P102 C126 113.46(13) yes
N102 P102 C126 107.70(17) yes
C123 P102 C126 105.95(19) yes
Ti101 P103 N103 49.48(10) yes
Ti101 P103 C137 129.74(13) yes
N103 P103 C137 108.52(16) yes
Ti101 P103 C140 126.39(14) yes
N103 P103 C140 111.53(18) yes
C137 P103 C140 103.15(18) yes
P1 N1 Ti1 91.99(14) yes
P1 N1 C1 128.8(2) yes
Ti1 N1 C1 139.2(2) yes
P2 N2 Ti1 93.93(14) yes
P2 N2 C15 130.2(2) yes
Ti1 N2 C15 135.0(2) yes
P3 N3 Ti1 90.16(13) yes
P3 N3 C29 128.3(2) yes
Ti1 N3 C29 141.3(2) yes
P101 N101 Ti101 93.77(14) yes
P101 N101 C101 130.2(3) yes
Ti101 N101 C101 135.0(3) yes
P102 N102 Ti101 91.65(13) yes
P102 N102 C115 128.9(2) yes
Ti101 N102 C115 139.5(2) yes
P103 N103 Ti101 90.38(13) yes
P103 N103 C129 127.9(3) yes
Ti101 N103 C129 141.7(3) yes
N1 C1 C2 124.0(3) yes
N1 C1 C8 117.9(3) yes
C2 C1 C8 118.0(3) yes
C1 C2 C3 121.7(4) yes
C1 C2 H21 118.7 no
C3 C2 H21 119.6 no
C2 C3 C4 119.6(4) yes
C2 C3 C5 119.0(4) yes
C4 C3 C5 121.4(4) yes
C3 C4 H41 110.3 no
C3 C4 H42 112.6 no
H41 C4 H42 107.7 no
C3 C4 H43 109.3 no
H41 C4 H43 109.3 no
H42 C4 H43 107.5 no
C3 C5 C6 120.7(4) yes
C3 C5 H51 121.0 no
C6 C5 H51 118.3 no
C5 C6 C7 120.7(4) yes
C5 C6 C8 119.6(4) yes
C7 C6 C8 119.6(4) yes
C6 C7 H71 109.5 no
C6 C7 H72 111.0 no
H71 C7 H72 107.5 no
C6 C7 H73 111.4 no
H71 C7 H73 108.2 no
H72 C7 H73 109.2 no
C1 C8 C6 120.9(4) yes
C1 C8 H81 119.5 no
C6 C8 H81 119.6 no
P1 C9 C10 110.8(3) yes
P1 C9 C11 112.9(3) yes
C10 C9 C11 109.4(4) yes
P1 C9 H91 106.6 no
C10 C9 H91 109.3 no
C11 C9 H91 107.8 no
C9 C10 H101 110.6 no
C9 C10 H102 110.4 no
H101 C10 H102 110.0 no
C9 C10 H103 109.2 no
H101 C10 H103 107.7 no
H102 C10 H103 108.9 no
C9 C11 H111 110.4 no
C9 C11 H112 109.2 no
H111 C11 H112 107.2 no
C9 C11 H113 110.9 no
H111 C11 H113 109.9 no
H112 C11 H113 109.1 no
P1 C12 C13 110.1(3) yes
P1 C12 C14 111.5(3) yes
C13 C12 C14 110.0(3) yes
P1 C12 H121 107.5 no
C13 C12 H121 108.7 no
C14 C12 H121 109.1 no
C12 C13 H131 108.3 no
C12 C13 H132 109.6 no
H131 C13 H132 108.4 no
C12 C13 H133 112.9 no
H131 C13 H133 107.7 no
H132 C13 H133 109.9 no
C12 C14 H141 111.1 no
C12 C14 H142 111.3 no
H141 C14 H142 109.8 no
C12 C14 H143 109.9 no
H141 C14 H143 107.3 no
H142 C14 H143 107.4 no
N2 C15 C16 118.5(3) yes
N2 C15 C22 122.3(4) yes
C16 C15 C22 119.1(4) yes
C15 C16 C17 121.0(4) yes
C15 C16 H161 119.4 no
C17 C16 H161 119.6 no
C16 C17 C18 120.2(4) yes
C16 C17 C19 118.5(4) yes
C18 C17 C19 121.2(4) yes
C17 C18 H181 111.4 no
C17 C18 H182 109.9 no
H181 C18 H182 108.7 no
C17 C18 H183 111.3 no
H181 C18 H183 107.2 no
H182 C18 H183 108.3 no
C17 C19 C20 122.2(4) yes
C17 C19 H191 119.8 no
C20 C19 H191 118.0 no
C19 C20 C21 121.8(4) yes
C19 C20 C22 118.7(4) yes
C21 C20 C22 119.6(5) yes
C20 C21 H211 110.4 no
C20 C21 H212 108.7 no
H211 C21 H212 108.5 no
C20 C21 H213 110.6 no
H211 C21 H213 109.3 no
H212 C21 H213 109.3 no
C15 C22 C20 120.4(4) yes
C15 C22 H221 120.7 no
C20 C22 H221 118.9 no
P2 C23 C24 113.6(3) yes
P2 C23 C25 114.0(3) yes
C24 C23 C25 110.3(3) yes
P2 C23 H231 104.7 no
C24 C23 H231 106.8 no
C25 C23 H231 106.8 no
C23 C24 H241 110.2 no
C23 C24 H242 110.0 no
H241 C24 H242 108.4 no
C23 C24 H243 110.6 no
H241 C24 H243 108.9 no
H242 C24 H243 108.6 no
C23 C25 H251 107.4 no
C23 C25 H252 111.8 no
H251 C25 H252 109.1 no
C23 C25 H253 110.0 no
H251 C25 H253 108.3 no
H252 C25 H253 110.0 no
P2 C26 C27 110.5(3) yes
P2 C26 C28 111.4(3) yes
C27 C26 C28 110.5(3) yes
P2 C26 H261 106.8 no
C27 C26 H261 107.8 no
C28 C26 H261 109.7 no
C26 C27 H271 111.1 no
C26 C27 H272 111.8 no
H271 C27 H272 107.5 no
C26 C27 H273 110.1 no
H271 C27 H273 107.5 no
H272 C27 H273 108.8 no
C26 C28 H281 110.5 no
C26 C28 H282 112.0 no
H281 C28 H282 107.0 no
C26 C28 H283 110.5 no
H281 C28 H283 108.4 no
H282 C28 H283 108.3 no
N3 C29 C30 123.7(3) yes
N3 C29 C36 118.5(3) yes
C30 C29 C36 117.8(3) yes
C29 C30 C31 121.5(4) yes
C29 C30 H301 117.2 no
C31 C30 H301 121.3 no
C30 C31 C32 120.4(4) yes
C30 C31 C33 119.6(3) yes
C32 C31 C33 120.0(3) yes
C31 C32 H321 112.2 no
C31 C32 H322 109.3 no
H321 C32 H322 110.2 no
C31 C32 H323 110.8 no
H321 C32 H323 107.0 no
H322 C32 H323 107.1 no
C31 C33 C34 120.2(3) yes
C31 C33 H331 120.3 no
C34 C33 H331 119.5 no
C33 C34 C35 120.3(3) yes
C33 C34 C36 119.5(4) yes
C35 C34 C36 120.2(4) yes
C34 C35 H351 111.5 no
C34 C35 H352 110.3 no
H351 C35 H352 108.6 no
C34 C35 H353 107.6 no
H351 C35 H353 109.0 no
H352 C35 H353 109.7 no
C34 C36 C29 121.3(3) yes
C34 C36 H361 120.2 no
C29 C36 H361 118.5 no
P3 C37 C38 111.5(3) yes
P3 C37 C39 108.8(3) yes
C38 C37 C39 110.1(3) yes
P3 C37 H371 109.8 no
C38 C37 H371 107.3 no
C39 C37 H371 109.3 no
C37 C38 H381 109.6 no
C37 C38 H382 111.1 no
H381 C38 H382 109.0 no
C37 C38 H383 109.9 no
H381 C38 H383 107.4 no
H382 C38 H383 109.8 no
C37 C39 H391 110.8 no
C37 C39 H392 108.1 no
H391 C39 H392 109.0 no
C37 C39 H393 111.5 no
H391 C39 H393 109.0 no
H392 C39 H393 108.5 no
P3 C40 C41 110.3(3) yes
P3 C40 C42 110.8(3) yes
C41 C40 C42 110.9(3) yes
P3 C40 H401 108.1 no
C41 C40 H401 107.7 no
C42 C40 H401 108.9 no
C40 C41 H411 109.9 no
C40 C41 H412 108.1 no
H411 C41 H412 109.7 no
C40 C41 H413 110.3 no
H411 C41 H413 108.5 no
H412 C41 H413 110.3 no
C40 C42 H421 111.3 no
C40 C42 H422 110.1 no
H421 C42 H422 108.5 no
C40 C42 H423 110.5 no
H421 C42 H423 109.0 no
H422 C42 H423 107.3 no
N101 C101 C102 122.1(4) yes
N101 C101 C108 118.6(4) yes
C102 C101 C108 119.2(4) yes
C101 C102 C103 120.2(4) yes
C101 C102 H1021 119.8 no
C103 C102 H1021 120.0 no
C102 C103 C104 120.1(5) yes
C102 C103 C105 119.1(4) yes
C104 C103 C105 120.7(4) yes
C103 C104 H1041 110.2 no
C103 C104 H1042 111.6 no
H1041 C104 H1042 108.5 no
C103 C104 H1043 109.0 no
H1041 C104 H1043 107.8 no
H1042 C104 H1043 109.6 no
C103 C105 C106 121.5(4) yes
C103 C105 H1051 118.7 no
C106 C105 H1051 119.8 no
C105 C106 C107 121.6(4) yes
C105 C106 C108 118.6(4) yes
C107 C106 C108 119.8(5) yes
C106 C107 H1071 109.3 no
C106 C107 H1072 110.5 no
H1071 C107 H1072 108.5 no
C106 C107 H1073 110.1 no
H1071 C107 H1073 109.8 no
H1072 C107 H1073 108.7 no
C101 C108 C106 121.3(4) yes
C101 C108 H1081 119.8 no
C106 C108 H1081 118.9 no
P101 C109 C110 110.0(3) yes
P101 C109 C111 111.3(3) yes
C110 C109 C111 110.4(3) yes
P101 C109 H1091 107.5 no
C110 C109 H1091 110.2 no
C111 C109 H1091 107.4 no
C109 C110 H1101 110.3 no
C109 C110 H1102 110.1 no
H1101 C110 H1102 107.8 no
C109 C110 H1103 109.5 no
H1101 C110 H1103 108.9 no
H1102 C110 H1103 110.2 no
C109 C111 H1111 111.8 no
C109 C111 H1112 108.2 no
H1111 C111 H1112 109.6 no
C109 C111 H1113 109.9 no
H1111 C111 H1113 109.8 no
H1112 C111 H1113 107.4 no
P101 C112 C113 113.8(3) yes
P101 C112 C114 113.1(3) yes
C113 C112 C114 110.8(3) yes
P101 C112 H1121 105.2 no
C113 C112 H1121 107.1 no
C114 C112 H1121 106.2 no
C112 C113 H1131 109.6 no
C112 C113 H1132 110.2 no
H1131 C113 H1132 109.2 no
C112 C113 H1133 111.3 no
H1131 C113 H1133 108.2 no
H1132 C113 H1133 108.3 no
C112 C114 H1141 111.2 no
C112 C114 H1142 108.8 no
H1141 C114 H1142 109.3 no
C112 C114 H1143 110.2 no
H1141 C114 H1143 108.4 no
H1142 C114 H1143 109.0 no
N102 C115 C116 118.5(3) yes
N102 C115 C122 123.3(3) yes
C116 C115 C122 118.2(3) yes
C115 C116 C117 121.9(4) yes
C115 C116 H1161 118.6 no
C117 C116 H1161 119.5 no
C116 C117 C118 120.1(4) yes
C116 C117 C119 118.6(4) yes
C118 C117 C119 121.3(4) yes
C117 C118 H1181 112.3 no
C117 C118 H1182 112.1 no
H1181 C118 H1182 107.8 no
C117 C118 H1183 110.5 no
H1181 C118 H1183 108.0 no
H1182 C118 H1183 105.7 no
C117 C119 C120 120.7(4) yes
C117 C119 H1191 119.6 no
C120 C119 H1191 119.7 no
C119 C120 C121 119.9(4) yes
C119 C120 C122 119.8(4) yes
C121 C120 C122 120.2(4) yes
C120 C121 H1211 110.5 no
C120 C121 H1212 110.7 no
H1211 C121 H1212 109.5 no
C120 C121 H1213 109.3 no
H1211 C121 H1213 108.5 no
H1212 C121 H1213 108.3 no
C115 C122 C120 120.6(4) yes
C115 C122 H1221 119.3 no
C120 C122 H1221 120.0 no
P102 C123 C124 110.3(3) yes
P102 C123 C125 112.9(3) yes
C124 C123 C125 110.2(4) yes
P102 C123 H1231 108.0 no
C124 C123 H1231 108.6 no
C125 C123 H1231 106.6 no
C123 C124 H1241 108.8 no
C123 C124 H1242 110.8 no
H1241 C124 H1242 108.2 no
C123 C124 H1243 111.7 no
H1241 C124 H1243 108.0 no
H1242 C124 H1243 109.2 no
C123 C125 H1251 109.2 no
C123 C125 H1252 110.6 no
H1251 C125 H1252 108.7 no
C123 C125 H1253 110.1 no
H1251 C125 H1253 109.6 no
H1252 C125 H1253 108.6 no
P102 C126 C127 109.4(3) yes
P102 C126 C128 113.5(3) yes
C127 C126 C128 109.6(4) yes
P102 C126 H1261 106.1 no
C127 C126 H1261 109.7 no
C128 C126 H1261 108.5 no
C126 C127 H1271 108.4 no
C126 C127 H1272 109.6 no
H1271 C127 H1272 107.7 no
C126 C127 H1273 111.2 no
H1271 C127 H1273 110.2 no
H1272 C127 H1273 109.7 no
C126 C128 H1281 111.2 no
C126 C128 H1282 109.0 no
H1281 C128 H1282 107.1 no
C126 C128 H1283 111.6 no
H1281 C128 H1283 110.1 no
H1282 C128 H1283 107.7 no
N103 C129 C130 123.3(3) yes
N103 C129 C136 118.0(3) yes
C130 C129 C136 118.7(3) yes
C129 C130 C131 120.8(4) yes
C129 C130 H1301 119.6 no
C131 C130 H1301 119.6 no
C130 C131 C132 120.1(4) yes
C130 C131 C133 118.8(4) yes
C132 C131 C133 121.0(4) yes
C131 C132 H1321 110.5 no
C131 C132 H1322 109.3 no
H1321 C132 H1322 108.8 no
C131 C132 H1323 110.1 no
H1321 C132 H1323 108.7 no
H1322 C132 H1323 109.5 no
C131 C133 C134 121.6(4) yes
C131 C133 H1331 119.3 no
C134 C133 H1331 119.1 no
C133 C134 C135 120.2(3) yes
C133 C134 C136 118.9(4) yes
C135 C134 C136 120.8(4) yes
C134 C135 H1351 109.3 no
C134 C135 H1352 110.0 no
H1351 C135 H1352 110.7 no
C134 C135 H1353 108.2 no
H1351 C135 H1353 107.9 no
H1352 C135 H1353 110.6 no
C129 C136 C134 121.2(3) yes
C129 C136 H1361 118.2 no
C134 C136 H1361 120.6 no
P103 C137 C138 109.6(3) yes
P103 C137 C139 110.7(3) yes
C138 C137 C139 111.4(3) yes
P103 C137 H1371 108.3 no
C138 C137 H1371 108.0 no
C139 C137 H1371 108.8 no
C137 C138 H1381 108.5 no
C137 C138 H1382 108.6 no
H1381 C138 H1382 111.5 no
C137 C138 H1383 108.5 no
H1381 C138 H1383 109.6 no
H1382 C138 H1383 110.0 no
C137 C139 H1391 110.9 no
C137 C139 H1392 111.0 no
H1391 C139 H1392 107.9 no
C137 C139 H1393 110.1 no
H1391 C139 H1393 108.0 no
H1392 C139 H1393 108.8 no
P103 C140 C141 111.2(3) yes
P103 C140 C142 109.5(3) yes
C141 C140 C142 110.9(4) yes
P103 C140 H1401 109.8 no
C141 C140 H1401 107.2 no
C142 C140 H1401 108.3 no
C140 C141 H1411 110.7 no
C140 C141 H1412 109.3 no
H1411 C141 H1412 109.3 no
C140 C141 H1413 109.7 no
H1411 C141 H1413 108.3 no
H1412 C141 H1413 109.6 no
C140 C142 H1421 110.1 no
C140 C142 H1422 107.7 no
H1421 C142 H1422 108.2 no
C140 C142 H1423 112.1 no
H1421 C142 H1423 110.1 no
H1422 C142 H1423 108.4 no

loop_
_geom_bond_atom_site_label_1
_geom_bond_atom_site_label_2
_geom_bond_distance
_geom_bond_publ_flag
Co1 Ti1 2.2735(8) yes
Co1 I1 2.5227(5) yes
Co1 P1 2.2474(11) yes
Co1 P2 2.2552(10) yes
Co101 Ti101 2.2734(8) yes
Co101 I101 2.5227(5) yes
Co101 P101 2.2512(10) yes
Co101 P102 2.2483(11) yes
Ti1 P1 2.6471(11) yes
Ti1 P2 2.6688(12) yes
Ti1 P3 2.6096(11) yes
Ti1 N1 1.996(3) yes
Ti1 N2 1.972(3) yes
Ti1 N3 1.991(3) yes
Ti101 P101 2.6602(12) yes
Ti101 P102 2.6457(11) yes
Ti101 P103 2.6123(11) yes
Ti101 N101 1.968(3) yes
Ti101 N102 1.995(3) yes
Ti101 N103 1.986(3) yes
P1 N1 1.671(3) yes
P1 C9 1.845(4) yes
P1 C12 1.850(3) yes
P2 N2 1.668(3) yes
P2 C23 1.859(4) yes
P2 C26 1.857(4) yes
P3 N3 1.681(3) yes
P3 C37 1.862(4) yes
P3 C40 1.855(4) yes
P101 N101 1.665(3) yes
P101 C109 1.848(4) yes
P101 C112 1.852(4) yes
P102 N102 1.681(3) yes
P102 C123 1.848(4) yes
P102 C126 1.858(4) yes
P103 N103 1.684(3) yes
P103 C137 1.868(4) yes
P103 C140 1.861(4) yes
N1 C1 1.422(4) yes
N2 C15 1.413(4) yes
N3 C29 1.402(5) yes
N101 C101 1.407(5) yes
N102 C115 1.414(4) yes
N103 C129 1.419(4) yes
C1 C2 1.387(5) yes
C1 C8 1.406(5) yes
C2 C3 1.396(5) yes
C2 H21 0.914 no
C3 C4 1.496(5) yes
C3 C5 1.387(6) yes
C4 H41 0.943 no
C4 H42 0.934 no
C4 H43 0.945 no
C5 C6 1.386(6) yes
C5 H51 0.926 no
C6 C7 1.507(6) yes
C6 C8 1.391(5) yes
C7 H71 0.946 no
C7 H72 0.976 no
C7 H73 0.946 no
C8 H81 0.934 no
C9 C10 1.516(6) yes
C9 C11 1.535(6) yes
C9 H91 0.982 no
C10 H101 0.970 no
C10 H102 0.964 no
C10 H103 0.960 no
C11 H111 0.954 no
C11 H112 0.980 no
C11 H113 0.964 no
C12 C13 1.519(5) yes
C12 C14 1.543(6) yes
C12 H121 0.979 no
C13 H131 0.950 no
C13 H132 0.968 no
C13 H133 0.964 no
C14 H141 0.965 no
C14 H142 0.969 no
C14 H143 0.956 no
C15 C16 1.390(6) yes
C15 C22 1.397(5) yes
C16 C17 1.384(6) yes
C16 H161 0.947 no
C17 C18 1.512(7) yes
C17 C19 1.386(7) yes
C18 H181 0.952 no
C18 H182 0.953 no
C18 H183 0.944 no
C19 C20 1.375(7) yes
C19 H191 0.930 no
C20 C21 1.512(6) yes
C20 C22 1.394(5) yes
C21 H211 0.948 no
C21 H212 0.956 no
C21 H213 0.963 no
C22 H221 0.940 no
C23 C24 1.532(5) yes
C23 C25 1.519(5) yes
C23 H231 0.986 no
C24 H241 0.963 no
C24 H242 0.961 no
C24 H243 0.958 no
C25 H251 0.960 no
C25 H252 0.941 no
C25 H253 0.948 no
C26 C27 1.523(5) yes
C26 C28 1.521(6) yes
C26 H261 0.982 no
C27 H271 0.942 no
C27 H272 0.960 no
C27 H273 0.958 no
C28 H281 0.955 no
C28 H282 0.958 no
C28 H283 0.965 no
C29 C30 1.408(5) yes
C29 C36 1.394(5) yes
C30 C31 1.381(5) yes
C30 H301 0.945 no
C31 C32 1.509(5) yes
C31 C33 1.399(6) yes
C32 H321 0.961 no
C32 H322 0.975 no
C32 H323 0.970 no
C33 C34 1.390(5) yes
C33 H331 0.915 no
C34 C35 1.500(5) yes
C34 C36 1.398(5) yes
C35 H351 0.948 no
C35 H352 0.937 no
C35 H353 0.948 no
C36 H361 0.902 no
C37 C38 1.530(6) yes
C37 C39 1.538(6) yes
C37 H371 0.973 no
C38 H381 0.950 no
C38 H382 0.954 no
C38 H383 0.953 no
C39 H391 0.947 no
C39 H392 0.942 no
C39 H393 0.955 no
C40 C41 1.509(6) yes
C40 C42 1.530(6) yes
C40 H401 0.965 no
C41 H411 0.961 no
C41 H412 0.976 no
C41 H413 0.965 no
C42 H421 0.956 no
C42 H422 0.947 no
C42 H423 0.948 no
C101 C102 1.400(5) yes
C101 C108 1.393(6) yes
C102 C103 1.406(5) yes
C102 H1021 0.930 no
C103 C104 1.502(7) yes
C103 C105 1.383(7) yes
C104 H1041 0.961 no
C104 H1042 0.952 no
C104 H1043 0.956 no
C105 C106 1.398(7) yes
C105 H1051 0.930 no
C106 C107 1.511(7) yes
C106 C108 1.390(6) yes
C107 H1071 0.939 no
C107 H1072 0.950 no
C107 H1073 0.952 no
C108 H1081 0.960 no
C109 C110 1.518(5) yes
C109 C111 1.525(6) yes
C109 H1091 0.967 no
C110 H1101 0.944 no
C110 H1102 0.943 no
C110 H1103 0.959 no
C111 H1111 0.961 no
C111 H1112 0.950 no
C111 H1113 0.972 no
C112 C113 1.536(5) yes
C112 C114 1.529(5) yes
C112 H1121 0.978 no
C113 H1131 0.947 no
C113 H1132 0.968 no
C113 H1133 0.940 no
C114 H1141 0.938 no
C114 H1142 0.959 no
C114 H1143 0.953 no
C115 C116 1.388(5) yes
C115 C122 1.408(5) yes
C116 C117 1.391(5) yes
C116 H1161 0.943 no
C117 C118 1.499(6) yes
C117 C119 1.396(6) yes
C118 H1181 0.940 no
C118 H1182 0.944 no
C118 H1183 0.957 no
C119 C120 1.387(6) yes
C119 H1191 0.940 no
C120 C121 1.513(6) yes
C120 C122 1.387(5) yes
C121 H1211 0.951 no
C121 H1212 0.951 no
C121 H1213 0.955 no
C122 H1221 0.917 no
C123 C124 1.531(6) yes
C123 C125 1.510(6) yes
C123 H1231 0.962 no
C124 H1241 0.956 no
C124 H1242 0.948 no
C124 H1243 0.961 no
C125 H1251 0.939 no
C125 H1252 0.959 no
C125 H1253 0.967 no
C126 C127 1.527(6) yes
C126 C128 1.525(6) yes
C126 H1261 0.966 no
C127 H1271 0.937 no
C127 H1272 0.951 no
C127 H1273 0.949 no
C128 H1281 0.954 no
C128 H1282 0.963 no
C128 H1283 0.965 no
C129 C130 1.387(5) yes
C129 C136 1.397(5) yes
C130 C131 1.402(5) yes
C130 H1301 0.922 no
C131 C132 1.511(5) yes
C131 C133 1.372(5) yes
C132 H1321 0.958 no
C132 H1322 0.956 no
C132 H1323 0.950 no
C133 C134 1.391(6) yes
C133 H1331 0.920 no
C134 C135 1.508(6) yes
C134 C136 1.376(5) yes
C135 H1351 0.947 no
C135 H1352 0.950 no
C135 H1353 0.935 no
C136 H1361 0.905 no
C137 C138 1.516(5) yes
C137 C139 1.520(6) yes
C137 H1371 0.975 no
C138 H1381 0.957 no
C138 H1382 0.956 no
C138 H1383 0.960 no
C139 H1391 0.948 no
C139 H1392 0.921 no
C139 H1393 0.942 no
C140 C141 1.529(6) yes
C140 C142 1.524(6) yes
C140 H1401 0.972 no
C141 H1411 0.954 no
C141 H1412 0.955 no
C141 H1413 0.969 no
C142 H1421 0.963 no
C142 H1422 0.949 no
C142 H1423 0.956 no
